data_1562085
loop_
_publ_author_name
'Bagherzadeh, Mojtaba'
'Ashouri, Fatemeh'
'\/Dakovi\'c, Marijana'

_publ_section_title
;
 Synthesis, characterizations and catalytic studies of a new
 two-dimensional metal&#x2212;organic framework based on Co--carboxylate
 secondary building units
;
_journal_name_full 'Journal of Solid State Chemistry'
_journal_page_first 32
_journal_page_last 37
_journal_paper_doi 10.1016/j.jssc.2014.05.011
_journal_volume 223
_journal_year 2015
_chemical_compound_source 'see text'
_chemical_formula_moiety 'C30 H24 Co3 N2 O16'
_chemical_formula_sum 'C30 H24 Co3 N2 O16'
_chemical_formula_weight 845.30
_space_group_IT_number 14
_space_group_name_Hall '-P 2yn'
_space_group_name_H-M_alt 'P 1 21/n 1'
_symmetry_cell_setting monoclinic
_symmetry_Int_Tables_number 14
_symmetry_space_group_name_Hall '-P 2yn'
_symmetry_space_group_name_H-M 'P 1 21/n 1'
_atom_sites_solution_hydrogens geom
_atom_sites_solution_primary direct
_atom_sites_solution_secondary difmap
_cell_angle_alpha 90
_cell_angle_beta 108.66(2)
_cell_angle_gamma 90
_cell_formula_units_Z 2
_cell_length_a 13.989(3)
_cell_length_b 9.6728(17)
_cell_length_c 16.707(3)
_cell_measurement_temperature 293
_cell_volume 2141.8(8)
_computing_publication_material 'PLATON (Spek, 2003)'
_computing_structure_refinement 'SHELXL-97 (Sheldrick, 1997)'
_diffrn_ambient_temperature 293
_diffrn_measured_fraction_theta_full 0.996
_diffrn_measured_fraction_theta_max 0.996
_diffrn_radiation_probe x-ray
_diffrn_radiation_type MoK\a
_diffrn_radiation_wavelength 0.71073
_diffrn_reflns_av_R_equivalents 0.1229
_diffrn_reflns_av_sigmaI/netI 0.1296
_diffrn_reflns_limit_h_max 16
_diffrn_reflns_limit_h_min -17
_diffrn_reflns_limit_k_max 12
_diffrn_reflns_limit_k_min -11
_diffrn_reflns_limit_l_max 21
_diffrn_reflns_limit_l_min -20
_diffrn_reflns_number 16561
_diffrn_reflns_reduction_process
;
;
_diffrn_reflns_theta_full 26.99
_diffrn_reflns_theta_max 26.99
_diffrn_reflns_theta_min 4.23
_exptl_absorpt_coefficient_mu 1.209
_exptl_crystal_density_diffrn 1.311
_exptl_crystal_density_method 'Not Measured'
_exptl_crystal_F_000 854
_refine_diff_density_max 4.210
_refine_diff_density_min -1.178
_refine_diff_density_rms 0.362
_refine_ls_abs_structure_Flack .
_refine_ls_extinction_coef 0.054(14)
_refine_ls_extinction_expression FC^*^=KFC[1+0.001XFC^2^\L^3^/SIN(2\Q)]^-1/4^
_refine_ls_extinction_method shelxl
_refine_ls_goodness_of_fit_ref 1.803
_refine_ls_hydrogen_treatment mixed
_refine_ls_matrix_type full
_refine_ls_number_parameters 233
_refine_ls_number_reflns 4665
_refine_ls_number_restraints 0
_refine_ls_restrained_S_all 1.803
_refine_ls_R_factor_all 0.2609
_refine_ls_R_factor_gt 0.2132
_refine_ls_shift/su_max 0.089
_refine_ls_shift/su_mean 0.009
_refine_ls_structure_factor_coef Fsqd
_refine_ls_weighting_details 'calc w=1/[\s^2^(Fo^2^)+(0.2000P)^2^]         where P=(Fo^2^+2Fc^2^)/3'
_refine_ls_weighting_scheme calc
_refine_ls_wR_factor_gt 0.5007
_refine_ls_wR_factor_ref 0.5168
_reflns_number_gt 3088
_reflns_number_total 4665
_reflns_threshold_expression I>2\s(I)
_cod_data_source_file JSSC-2015-223-32.CIF
_cod_data_source_block exp_2633
_cod_depositor_comments
;
The following automatic conversions were performed:

data item '_symmetry_cell_setting' value 'Monoclinic' was changed to
'monoclinic' in accordance with the built-in table derived from the
CIF Core dictionary named 'cif_core.dic' version 2.4.5 last updated
on 2014-11-21.

Automatic conversion script
Id: cif_fix_values 8369 2020-08-20 11:38:08Z andrius 
;
_cod_original_sg_symbol_H-M 'P 21/n'
_cod_database_code 1562085

loop_
_symmetry_equiv_pos_site_id
_symmetry_equiv_pos_as_xyz
1 x,y,z
2 1/2-x,1/2+y,1/2-z
3 -x,-y,-z
4 1/2+x,1/2-y,1/2+z

loop_
_atom_site_aniso_label
_atom_site_aniso_U_11
_atom_site_aniso_U_22
_atom_site_aniso_U_33
_atom_site_aniso_U_23
_atom_site_aniso_U_13
_atom_site_aniso_U_12
Co1 0.0238(14) 0.0130(14) 0.0163(13) -0.0024(10) -0.0081(9) 0.0044(11)
Co2 0.0344(13) 0.0276(13) 0.0254(12) -0.0011(9) -0.0070(8) 0.0024(9)
O1 0.085(11) 0.046(9) 0.060(9) -0.010(7) 0.024(8) -0.030(8)
O2 0.088(11) 0.061(10) 0.041(8) -0.007(7) 0.014(7) -0.001(8)
O3 0.036(7) 0.078(11) 0.053(8) 0.036(8) 0.004(6) 0.010(7)
O4 0.049(8) 0.042(9) 0.083(10) -0.013(8) 0.000(7) 0.014(7)
O5 0.113(13) 0.012(7) 0.175(18) 0.005(9) 0.100(13) 0.001(8)
O6 0.104(11) 0.040(9) 0.063(9) -0.006(7) 0.039(9) 0.006(8)
O7 0.116(15) 0.119(19) 0.111(16) 0.013(13) 0.085(14) 0.008(13)
O8 0.089(12) 0.105(17) 0.081(12) 0.015(11) -0.010(9) 0.006(11)
N1 0.14(2) 0.060(15) 0.14(2) 0.020(15) 0.10(2) -0.011(16)
C1 0.052(10) 0.042(11) 0.024(8) -0.008(7) 0.013(7) -0.010(9)
C2 0.053(11) 0.099(19) 0.055(12) -0.045(13) 0.019(9) -0.046(12)
C3 0.053(11) 0.050(12) 0.042(10) -0.023(9) 0.005(8) -0.019(10)
C4 0.066(14) 0.13(3) 0.062(14) -0.059(16) 0.029(11) -0.027(15)
C5 0.036(9) 0.052(12) 0.045(10) -0.003(9) -0.001(7) 0.012(9)
C6 0.060(12) 0.10(2) 0.046(12) 0.006(12) 0.003(10) -0.008(13)
C7 0.044(11) 0.11(2) 0.054(12) -0.049(13) 0.018(9) -0.022(12)
C8 0.055(12) 0.036(11) 0.051(11) 0.004(9) -0.010(9) 0.006(10)
C9 0.060(12) 0.014(8) 0.079(14) -0.002(9) 0.030(11) -0.004(8)
C11 0.120(19) 0.034(11) 0.035(10) 0.021(8) 0.030(11) 0.016(11)
C12 0.14(2) 0.026(11) 0.072(15) 0.016(11) 0.036(16) 0.002(13)
C13 0.035(8) 0.021(8) 0.051(10) 0.008(7) 0.007(7) 0.005(7)
C14 0.28(6) 0.16(4) 0.07(2) 0.08(2) -0.12(3) -0.11(4)
C15 0.22(6) 0.55(13) 0.10(3) -0.15(6) -0.08(4) 0.21(7)
C16 0.19(5) 0.30(8) 0.21(6) 0.12(6) 0.12(5) 0.08(6)

loop_
_atom_site_label
_atom_site_type_symbol
_atom_site_thermal_displace_type
_atom_site_fract_x
_atom_site_fract_y
_atom_site_fract_z
_atom_site_occupancy
_atom_site_U_iso_or_equiv
_atom_site_calc_flag
_atom_site_refinement_flags
Co1 Co Uani 0.50000 0.50000 0.00000 1.000 0.0212(8) . .
Co2 Co Uani 0.32425(15) 0.4301(2) 0.10226(12) 1.000 0.0331(7) . .
O1 O Uani 0.4364(13) 0.5379(15) 0.1893(10) 1.000 0.064(6) . .
O2 O Uani 0.5600(12) 0.5419(16) 0.1300(9) 1.000 0.065(6) . .
O3 O Uani 0.2561(9) 0.5829(17) 0.0220(9) 1.000 0.058(5) . .
O4 O Uani 0.6169(10) 0.3635(16) 0.0232(10) 1.000 0.063(5) . .
O5 O Uani 0.4006(13) 0.3436(14) 0.0227(14) 1.000 0.087(8) . .
O6 O Uani 0.4006(12) 0.2241(15) 0.1315(10) 1.000 0.066(6) . .
O7 O Uani 0.2436(16) 0.427(2) 0.1836(14) 1.000 0.104(10) . .
O8 O Uani 0.1912(13) 0.317(2) 0.0270(12) 1.000 0.101(8) . .
N1 N Uani 0.253(2) 0.433(3) 0.326(2) 1.000 0.100(11) . .
C1 C Uani 0.5216(14) 0.566(2) 0.1850(10) 1.000 0.039(6) . .
C2 C Uani 0.5524(15) 0.694(3) 0.3232(13) 1.000 0.069(8) . .
C3 C Uani 0.5951(14) 0.634(2) 0.2634(11) 1.000 0.051(6) . .
C4 C Uani 0.6227(16) 0.754(3) 0.3956(15) 1.000 0.084(12) . .
C5 C Uani 0.7775(13) 0.278(2) 0.0997(12) 1.000 0.048(6) . .
C6 C Uani 0.7387(17) 0.220(3) 0.1587(13) 1.000 0.072(9) . .
C7 C Uani 0.6900(14) 0.656(3) 0.2686(13) 1.000 0.069(9) . .
C8 C Uani 0.7067(15) 0.357(2) 0.0247(13) 1.000 0.054(7) . .
C9 C Uani 0.4183(15) 0.2332(18) 0.0660(14) 1.000 0.049(7) . .
C11 C Uani 0.4559(19) 0.103(2) -0.0518(12) 1.000 0.062(8) . .
C12 C Uani 0.506(2) 0.004(2) 0.0856(16) 1.000 0.079(9) . .
C13 C Uani 0.4597(12) 0.1111(17) 0.0257(11) 1.000 0.037(5) . .
C14 C Uani 0.269(4) 0.472(5) 0.268(2) 1.000 0.21(2) . .
C15 C Uani 0.298(5) 0.520(10) 0.401(3) 1.000 0.32(5) . .
C16 C Uani 0.174(4) 0.355(8) 0.310(4) 1.000 0.22(4) . .
H2 H Uiso 0.48330 0.69410 0.31470 1.000 0.0820 calc R
H4 H Uiso 0.60170 0.77850 0.44110 1.000 0.1020 calc R
H6 H Uiso 0.67010 0.22340 0.15190 1.000 0.0850 calc R
H7 H Uiso 0.71180 0.62920 0.22380 1.000 0.0830 calc R
H11 H Uiso 0.42550 0.17590 -0.08750 1.000 0.0740 calc R
H12 H Uiso 0.51060 0.00790 0.14220 1.000 0.0930 calc R
H15A H Uiso 0.27510 0.49040 0.44600 1.000 0.4770 calc R
H15B H Uiso 0.27930 0.61470 0.38690 1.000 0.4770 calc R
H15C H Uiso 0.37060 0.51210 0.41760 1.000 0.4770 calc R
H16A H Uiso 0.15940 0.33620 0.36110 1.000 0.3290 calc R
H16B H Uiso 0.18610 0.27020 0.28530 1.000 0.3290 calc R
H16C H Uiso 0.11750 0.40200 0.27080 1.000 0.3290 calc R

loop_
_atom_type_symbol
_atom_type_description
_atom_type_scat_dispersion_real
_atom_type_scat_dispersion_imag
_atom_type_scat_source
O O 0.0106 0.0060 'International Tables Vol C Tables 4.2.6.8 and 6.1.1.4'
N N 0.0061 0.0033 'International Tables Vol C Tables 4.2.6.8 and 6.1.1.4'
Co Co 0.3494 0.9721 'International Tables Vol C Tables 4.2.6.8 and 6.1.1.4'
H H 0.0000 0.0000 'International Tables Vol C Tables 4.2.6.8 and 6.1.1.4'
C C 0.0033 0.0016 'International Tables Vol C Tables 4.2.6.8 and 6.1.1.4'

loop_
_geom_angle_atom_site_label_1
_geom_angle_atom_site_label_2
_geom_angle_atom_site_label_3
_geom_angle
_geom_angle_site_symmetry_1
_geom_angle_site_symmetry_2
_geom_angle_site_symmetry_3
_geom_angle_publ_flag
O2 Co1 O4 84.1(6) . . . yes
O2 Co1 O5 91.2(7) . . . yes
O2 Co1 O2 180.00 . . 3_665 yes
O2 Co1 O4 95.9(6) . . 3_665 yes
O2 Co1 O5 88.8(7) . . 3_665 yes
O4 Co1 O5 92.0(6) . . . yes
O2 Co1 O4 95.9(6) 3_665 . . yes
O4 Co1 O4 180.00 . . 3_665 yes
O4 Co1 O5 88.0(6) . . 3_665 yes
O2 Co1 O5 88.8(7) 3_665 . . yes
O4 Co1 O5 88.0(6) 3_665 . . yes
O5 Co1 O5 180.00 . . 3_665 yes
O2 Co1 O4 84.1(6) 3_665 . 3_665 yes
O2 Co1 O5 91.2(7) 3_665 . 3_665 yes
O4 Co1 O5 92.0(6) 3_665 . 3_665 yes
O1 Co2 O3 101.0(6) . . . yes
O1 Co2 O5 102.7(7) . . . yes
O1 Co2 O6 95.4(6) . . . yes
O1 Co2 O7 89.8(8) . . . yes
O1 Co2 O8 169.6(7) . . . yes
O1 Co2 C9 102.5(7) . . . yes
O3 Co2 O5 95.6(6) . . . yes
O3 Co2 O6 152.6(6) . . . yes
O3 Co2 O7 102.2(7) . . . yes
O3 Co2 O8 81.4(7) . . . yes
O3 Co2 C9 124.8(7) . . . yes
O5 Co2 O6 59.1(6) . . . yes
O5 Co2 O7 156.0(7) . . . yes
O5 Co2 O8 87.1(7) . . . yes
O5 Co2 C9 30.5(7) . . . yes
O6 Co2 O7 99.8(7) . . . yes
O6 Co2 O8 86.5(7) . . . yes
O6 Co2 C9 28.7(6) . . . yes
O7 Co2 O8 79.8(8) . . . yes
O7 Co2 C9 127.0(7) . . . yes
O8 Co2 C9 84.0(7) . . . yes
Co2 O1 C1 126.8(13) . . . yes
Co1 O2 C1 133.3(14) . . . yes
Co2 O3 C8 124.7(14) . . 3_665 yes
Co1 O4 C8 140.9(14) . . . yes
Co1 O5 Co2 108.3(6) . . . yes
Co1 O5 C9 131.9(17) . . . yes
Co2 O5 C9 91.2(15) . . . yes
Co2 O6 C9 87.7(12) . . . yes
Co2 O7 C14 131(3) . . . yes
C14 N1 C15 113(4) . . . yes
C14 N1 C16 114(4) . . . yes
C15 N1 C16 128(5) . . . yes
O1 C1 O2 131.1(18) . . . yes
O1 C1 C3 115.9(16) . . . yes
O2 C1 C3 112.8(18) . . . yes
C3 C2 C4 115(2) . . . no
C1 C3 C2 116.9(18) . . . no
C1 C3 C7 120.8(18) . . . no
C2 C3 C7 121.4(19) . . . no
C2 C4 C5 122(2) . . 2_655 no
C6 C5 C8 119.1(18) . . . no
C4 C5 C6 120(2) 2_645 . . no
C4 C5 C8 120.3(19) 2_645 . . no
C5 C6 C7 117(2) . . 2_645 no
C3 C7 C6 122(2) . . 2_655 no
O4 C8 C5 115.1(18) . . . yes
O3 C8 O4 127(2) 3_665 . . yes
O3 C8 C5 117.8(19) 3_665 . . yes
Co2 C9 O5 58.3(12) . . . yes
Co2 C9 O6 63.7(11) . . . yes
Co2 C9 C13 168.4(15) . . . yes
O5 C9 O6 121.5(19) . . . yes
O5 C9 C13 115.0(19) . . . yes
O6 C9 C13 123.5(17) . . . yes
C12 C11 C13 125(2) 3_655 . . no
C11 C12 C13 114(2) 3_655 . . no
C9 C13 C11 125.6(17) . . . no
C9 C13 C12 113.0(17) . . . no
C11 C13 C12 121.4(18) . . . no
O7 C14 N1 135(5) . . . yes
C3 C2 H2 122.00 . . . no
C4 C2 H2 122.00 . . . no
C2 C4 H4 119.00 . . . no
C5 C4 H4 119.00 2_655 . . no
C5 C6 H6 121.00 . . . no
C7 C6 H6 122.00 2_645 . . no
C3 C7 H7 119.00 . . . no
C6 C7 H7 119.00 2_655 . . no
C13 C11 H11 118.00 . . . no
C12 C11 H11 118.00 3_655 . . no
C13 C12 H12 123.00 . . . no
C11 C12 H12 123.00 3_655 . . no
N1 C15 H15A 110.00 . . . no
N1 C15 H15B 109.00 . . . no
N1 C15 H15C 109.00 . . . no
H15A C15 H15B 110.00 . . . no
H15A C15 H15C 110.00 . . . no
H15B C15 H15C 109.00 . . . no
N1 C16 H16A 110.00 . . . no
N1 C16 H16B 109.00 . . . no
N1 C16 H16C 109.00 . . . no
H16A C16 H16B 110.00 . . . no
H16A C16 H16C 109.00 . . . no
H16B C16 H16C 109.00 . . . no

loop_
_geom_bond_atom_site_label_1
_geom_bond_atom_site_label_2
_geom_bond_distance
_geom_bond_site_symmetry_1
_geom_bond_site_symmetry_2
_geom_bond_publ_flag
Co1 O2 2.102(14) . . yes
Co1 O4 2.040(15) . . yes
Co1 O5 2.169(17) . . yes
Co1 O2 2.102(14) . 3_665 yes
Co1 O4 2.040(15) . 3_665 yes
Co1 O5 2.169(17) . 3_665 yes
Co2 O1 2.050(17) . . yes
Co2 O3 2.018(16) . . yes
Co2 O5 2.13(2) . . yes
Co2 O6 2.240(15) . . yes
Co2 O7 2.03(2) . . yes
Co2 O8 2.178(19) . . yes
O1 C1 1.25(3) . . yes
O2 C1 1.23(2) . . yes
O3 C8 1.22(3) . 3_665 yes
O4 C8 1.25(3) . . yes
O5 C9 1.27(3) . . yes
O6 C9 1.20(3) . . yes
O7 C14 1.41(4) . . yes
N1 C14 1.13(5) . . yes
N1 C15 1.47(8) . . yes
N1 C16 1.29(7) . . yes
C1 C3 1.53(3) . . no
C2 C3 1.44(3) . . no
C2 C4 1.42(3) . . no
C3 C7 1.32(3) . . no
C4 C5 1.39(3) . 2_655 no
C5 C6 1.39(3) . . no
C5 C8 1.53(3) . . no
C6 C7 1.44(3) . 2_645 no
C9 C13 1.56(3) . . no
C11 C13 1.28(3) . . no
C11 C12 1.37(3) . 3_655 no
C12 C13 1.44(3) . . no
C2 H2 0.9300 . . no
C4 H4 0.9300 . . no
C6 H6 0.9300 . . no
C7 H7 0.9300 . . no
C11 H11 0.9300 . . no
C12 H12 0.9300 . . no
C15 H15A 0.9500 . . no
C15 H15B 0.9600 . . no
C15 H15C 0.9700 . . no
C16 H16A 0.9600 . . no
C16 H16B 0.9600 . . no
C16 H16C 0.9600 . . no

loop_
_geom_contact_atom_site_label_1
_geom_contact_atom_site_label_2
_geom_contact_distance
_geom_contact_site_symmetry_1
_geom_contact_site_symmetry_2
_geom_contact_publ_flag
Co2 H15B 3.4100 . 2_545 no
O1 Co1 3.568(17) . . no
O1 O3 3.14(2) . . no
O1 O6 3.18(2) . . no
O1 O7 2.88(3) . . no
O1 C14 3.10(6) . . no
O2 O5 3.05(2) . . no
O2 Co2 3.359(17) . . no
O2 O4 2.78(2) . . no
O2 O5 2.99(3) . 3_665 no
O2 O4 3.08(2) . 3_665 no
O3 O7 3.15(3) . . no
O3 O1 3.14(2) . . no
O3 O5 3.07(2) . . no
O3 Co1 3.636(14) . . no
O3 O8 2.74(3) . . no
O3 C4 2.81(3) . 4_464 no
O4 C13 3.30(2) . . no
O4 O2 2.78(2) . . no
O4 O2 3.08(2) . 3_665 no
O4 Co2 3.188(16) . 3_665 no
O4 C11 3.35(3) . . no
O4 O5 3.03(2) . . no
O4 C9 3.33(3) . . no
O4 O5 2.93(2) . 3_665 no
O5 O2 2.99(3) . 3_665 no
O5 O4 3.03(2) . . no
O5 C13 2.39(2) . . no
O5 O3 3.07(2) . . no
O5 O6 2.15(3) . . no
O5 O2 3.05(2) . . no
O5 O8 2.96(3) . . no
O5 C8 3.24(2) . 3_665 no
O5 O4 2.93(2) . 3_665 no
O6 O1 3.18(2) . . no
O6 C13 2.44(2) . . no
O6 O5 2.15(3) . . no
O6 O8 3.03(3) . . no
O6 C15 3.31(8) . 2_545 no
O7 O1 2.88(3) . . no
O7 O3 3.15(3) . . no
O7 O8 2.70(3) . . no
O8 O3 2.74(3) . . no
O8 O5 2.96(3) . . no
O8 C15 3.10(9) . 2_545 no
O8 C9 3.14(3) . . no
O8 O7 2.70(3) . . no
O8 O6 3.03(3) . . no
O1 H2 2.4900 . . no
O2 H11 2.8400 . 3_665 no
O2 H7 2.3600 . . no
O3 H4 2.5300 . 4_464 no
O4 H6 2.4500 . . no
O5 H11 2.5600 . . no
O6 H12 2.5700 . . no
O6 H15B 2.6600 . 2_545 no
O7 H16C 2.6300 . . no
O7 H16B 2.5900 . . no
O8 H15B 2.3900 . 2_545 no
C2 C16 3.59(7) . 2_555 no
C4 O3 2.81(3) . 4_565 no
C9 Co1 3.161(19) . . no
C9 O8 3.14(3) . . no
C11 O4 3.35(3) . . no
C13 O4 3.30(2) . . no
C15 O8 3.10(9) . 2_555 no
C15 O6 3.31(8) . 2_555 no
C16 C2 3.59(7) . 2_545 no
C12 H6 3.0600 . . no
C16 H2 2.9400 . 2_545 no
H2 O1 2.4900 . . no
H2 C16 2.9400 . 2_555 no
H2 H16B 2.5300 . 2_555 no
H4 O3 2.5300 . 4_565 no
H6 O4 2.4500 . . no
H6 C12 3.0600 . . no
H7 O2 2.3600 . . no
H11 O5 2.5600 . . no
H11 O2 2.8400 . 3_665 no
H12 O6 2.5700 . . no
H15A H16A 2.3200 . . no
H15B Co2 3.4100 . 2_555 no
H15B O6 2.6600 . 2_555 no
H15B O8 2.3900 . 2_555 no
H16A H15A 2.3200 . . no
H16B O7 2.5900 . . no
H16B H2 2.5300 . 2_545 no
H16C O7 2.6300 . . no

loop_
_geom_hbond_atom_site_label_D
_geom_hbond_atom_site_label_H
_geom_hbond_atom_site_label_A
_geom_hbond_distance_DH
_geom_hbond_distance_HA
_geom_hbond_distance_DA
_geom_hbond_angle_DHA
_geom_hbond_site_symmetry_A
_geom_hbond_publ_flag
C7 H7 O2 0.9300 2.3600 2.68(3) 100.00 . yes
C15 H15B O8 0.9600 2.3900 3.10(9) 131.00 2_555 yes

loop_
_geom_torsion_atom_site_label_1
_geom_torsion_atom_site_label_2
_geom_torsion_atom_site_label_3
_geom_torsion_atom_site_label_4
_geom_torsion
_geom_torsion_site_symmetry_1
_geom_torsion_site_symmetry_2
_geom_torsion_site_symmetry_3
_geom_torsion_site_symmetry_4
_geom_torsion_publ_flag
O4 Co1 O2 C1 -141.6(19) . . . . no
O5 Co1 O2 C1 -49.7(19) . . . . no
O4 Co1 O2 C1 38.4(19) 3_665 . . . no
O5 Co1 O2 C1 130.3(19) 3_665 . . . no
O2 Co1 O4 C8 -90(2) . . . . no
O5 Co1 O4 C8 179(2) . . . . no
O2 Co1 O4 C8 90(2) 3_665 . . . no
O5 Co1 O4 C8 -1(2) 3_665 . . . no
O2 Co1 O5 Co2 49.7(9) . . . . no
O2 Co1 O5 C9 -59(2) . . . . no
O4 Co1 O5 Co2 133.9(9) . . . . no
O4 Co1 O5 C9 25(2) . . . . no
O2 Co1 O5 Co2 -130.3(9) 3_665 . . . no
O2 Co1 O5 C9 121(2) 3_665 . . . no
O4 Co1 O5 Co2 -46.1(9) 3_665 . . . no
O4 Co1 O5 C9 -155(2) 3_665 . . . no
O3 Co2 O1 C1 -86.0(17) . . . . no
O5 Co2 O1 C1 12.4(17) . . . . no
O6 Co2 O1 C1 71.9(17) . . . . no
O7 Co2 O1 C1 171.7(17) . . . . no
C9 Co2 O1 C1 43.7(17) . . . . no
O1 Co2 O3 C8 69.4(17) . . . 3_665 no
O5 Co2 O3 C8 -34.7(17) . . . 3_665 no
O6 Co2 O3 C8 -56(2) . . . 3_665 no
O7 Co2 O3 C8 161.6(17) . . . 3_665 no
O8 Co2 O3 C8 -120.9(17) . . . 3_665 no
C9 Co2 O3 C8 -44.4(19) . . . 3_665 no
O1 Co2 O5 Co1 -42.1(10) . . . . no
O1 Co2 O5 C9 93.2(14) . . . . no
O3 Co2 O5 Co1 60.6(9) . . . . no
O3 Co2 O5 C9 -164.2(14) . . . . no
O6 Co2 O5 Co1 -130.8(12) . . . . no
O6 Co2 O5 C9 4.4(12) . . . . no
O7 Co2 O5 Co1 -161.8(17) . . . . no
O7 Co2 O5 C9 -27(3) . . . . no
O8 Co2 O5 Co1 141.6(9) . . . . no
O8 Co2 O5 C9 -83.2(14) . . . . no
C9 Co2 O5 Co1 -135.2(19) . . . . no
O1 Co2 O6 C9 -106.3(14) . . . . no
O3 Co2 O6 C9 20(2) . . . . no
O5 Co2 O6 C9 -4.7(13) . . . . no
O7 Co2 O6 C9 163.0(14) . . . . no
O8 Co2 O6 C9 84.0(14) . . . . no
O1 Co2 O7 C14 -6(3) . . . . no
O3 Co2 O7 C14 -107(3) . . . . no
O5 Co2 O7 C14 116(3) . . . . no
O6 Co2 O7 C14 90(3) . . . . no
O8 Co2 O7 C14 174(3) . . . . no
C9 Co2 O7 C14 100(3) . . . . no
O1 Co2 C9 O5 -93.9(14) . . . . no
O1 Co2 C9 O6 78.2(14) . . . . no
O3 Co2 C9 O5 19.2(16) . . . . no
O3 Co2 C9 O6 -168.7(12) . . . . no
O5 Co2 C9 O6 172(2) . . . . no
O6 Co2 C9 O5 -172(2) . . . . no
O7 Co2 C9 O5 166.8(14) . . . . no
O7 Co2 C9 O6 -21.1(17) . . . . no
O8 Co2 C9 O5 94.4(14) . . . . no
O8 Co2 C9 O6 -93.6(14) . . . . no
Co2 O1 C1 O2 2(3) . . . . no
Co2 O1 C1 C3 -173.5(12) . . . . no
Co1 O2 C1 O1 23(3) . . . . no
Co1 O2 C1 C3 -161.9(13) . . . . no
Co2 O3 C8 O4 -11(3) . . 3_665 3_665 no
Co2 O3 C8 C5 161.3(13) . . 3_665 3_665 no
Co1 O4 C8 C5 137.2(18) . . . . no
Co1 O4 C8 O3 -35(4) . . . 3_665 no
Co1 O5 C9 Co2 116(2) . . . . no
Co1 O5 C9 O6 108(2) . . . . no
Co1 O5 C9 C13 -75(3) . . . . no
Co2 O5 C9 O6 -8(2) . . . . no
Co2 O5 C9 C13 169.2(15) . . . . no
Co2 O6 C9 O5 8(2) . . . . no
Co2 O6 C9 C13 -169.4(19) . . . . no
Co2 O7 C14 N1 -143(5) . . . . no
C15 N1 C14 O7 -180(5) . . . . no
C16 N1 C14 O7 -23(8) . . . . no
O1 C1 C3 C2 -17(3) . . . . no
O1 C1 C3 C7 174(2) . . . . no
O2 C1 C3 C2 166.6(19) . . . . no
O2 C1 C3 C7 -3(3) . . . . no
C3 C2 C4 C5 12(4) . . . 2_655 no
C4 C2 C3 C1 179(2) . . . . no
C4 C2 C3 C7 -12(3) . . . . no
C1 C3 C7 C6 180(2) . . . 2_655 no
C2 C3 C7 C6 11(4) . . . 2_655 no
C2 C4 C5 C8 173(2) . . 2_655 2_655 no
C2 C4 C5 C6 -13(4) . . 2_655 2_655 no
C8 C5 C6 C7 -175(2) . . . 2_645 no
C4 C5 C8 O3 -12(3) 2_645 . . 3_665 no
C6 C5 C8 O4 0(3) . . . . no
C6 C5 C8 O3 174(2) . . . 3_665 no
C4 C5 C6 C7 10(3) 2_645 . . 2_645 no
C4 C5 C8 O4 175(2) 2_645 . . . no
C5 C6 C7 C3 -10(4) . . 2_645 2_645 no
O5 C9 C13 C11 -16(3) . . . . no
O5 C9 C13 C12 163(2) . . . . no
O6 C9 C13 C11 161(2) . . . . no
O6 C9 C13 C12 -20(3) . . . . no
C13 C11 C12 C13 0(4) . . 3_655 3_655 no
C12 C11 C13 C12 0(4) 3_655 . . . no
C12 C11 C13 C9 179(2) 3_655 . . . no
C11 C12 C13 C11 0(3) 3_655 . . . no
C11 C12 C13 C9 -179(2) 3_655 . . . no
